data_9006157
loop_
_publ_author_name
'Yang, H.'
'Ghose, S.'
'Hatch, D. M.'

_publ_section_title
;
 Ferroelastic phase transition in cryolite, Na3AlF6, a mixed
 fluoride perovskite: high temperature single crystal X-ray
 diffraction study and symmetry analysis of the transition mechanism
 Sample: T = 295 K
;
_journal_name_full 'Physics and Chemistry of Minerals'
_journal_page_first 528
_journal_page_last 544
_journal_volume 19
_journal_year 1993
_chemical_formula_sum 'Al F6 Na3'
_chemical_name_mineral Cryolite
_space_group_IT_number 14
_symmetry_space_group_name_Hall '-P 2yn'
_symmetry_space_group_name_H-M 'P 1 21/n 1'
_cell_angle_alpha 90
_cell_angle_beta 90.183
_cell_angle_gamma 90
_cell_length_a 5.4139
_cell_length_b 5.6012
_cell_length_c 7.7769
_cell_formula_units_Z 2
_cell_volume 235.828
_database_code_amcsd 0007739
_diffrn_ambient_temperature 295
_exptl_crystal_density_diffrn 2.957
_cod_original_formula_sum 'Al Na3 F6'
_cod_database_code 9006157

loop_
_space_group_symop_operation_xyz
x,y,z
1/2+x,1/2-y,1/2+z
1/2-x,1/2+y,1/2-z
-x,-y,-z

loop_
_atom_site_aniso_label
_atom_site_aniso_U_11
_atom_site_aniso_U_22
_atom_site_aniso_U_33
_atom_site_aniso_U_12
_atom_site_aniso_U_13
_atom_site_aniso_U_23
Al 0.01832 0.01682 0.03003 0.00011 0.00092 -0.00013
Na1 0.02832 0.02724 0.04780 -0.00429 -0.00032 0.00483
Na2 0.03920 0.03578 0.08466 -0.00734 0.00160 0.00079
F1 0.03985 0.03994 0.03698 0.00049 -0.00785 -0.00415
F2 0.02971 0.03168 0.08119 -0.01401 0.00804 -0.00055
F3 0.03148 0.02831 0.09109 -0.00917 0.00164 0.01328

loop_
_atom_site_label
_atom_site_fract_x
_atom_site_fract_y
_atom_site_fract_z
Al 0.00000 0.00000 0.00000
Na1 0.00000 0.00000 0.50000
Na2 -0.01210 0.44920 0.25260
F1 0.10160 0.04420 0.21880
F2 0.22780 0.32670 0.54500
F3 0.16220 0.26870 0.93830

loop_
_cod_related_entry_id
_cod_related_entry_database
_cod_related_entry_code
1 AMCSD 0007739
